data_7221296
loop_
_publ_author_name
'Hector, A.L.'
'Hutchings, J.'
'Needs, R.L.'
'Thomas, M.F.'
'Weller, M.T.'

_publ_section_title
;
 Structural and Moessbauer study of Sr2 Fe O3 X (X= F, Cl, Br) and the
 magnetic structure of Sr2 Fe O3 F
;
_journal_name_full 'Journal of Materials Chemistry'
_journal_page_first 527
_journal_page_last 532
_journal_volume 11
_journal_year 2001
_chemical_formula_sum 'F Fe O3 Sr2'
_chemical_name_systematic 'Sr2 (Fe O3) F'
_space_group_IT_number 112
_symmetry_space_group_name_Hall 'P -4 2c'
_symmetry_space_group_name_H-M 'P -4 2 c'
_cell_angle_alpha 90
_cell_angle_beta 90
_cell_angle_gamma 90
_cell_formula_units_Z 8
_cell_length_a 5.45099
_cell_length_b 5.45099
_cell_length_c 26.2932
_cell_volume 781.258
_citation_journal_id_ASTM JMACEP
_cod_data_source_file Hector_JMACEP_2001_1409.cif
_cod_data_source_block F1Fe1O3Sr2
_cod_original_cell_volume 781.2576
_cod_original_formula_sum 'F1 Fe1 O3 Sr2'
_cod_database_code 7221296

loop_
_symmetry_equiv_pos_as_xyz
x,y,z
y,-x,-z
-x,-y,z
-y,x,-z
x,-y,-z+1/2
-y,-x,z+1/2
-x,y,-z+1/2
y,x,z+1/2

loop_
_atom_site_label
_atom_site_type_symbol
_atom_site_fract_x
_atom_site_fract_y
_atom_site_fract_z
_atom_site_occupancy
_atom_site_U_iso_or_equiv
Fe1 Fe+3 0.25 0.25 0.11389 1 0.0
O4 O-2 0 0.5 0.12667 1 0.0
O3 O-2 0.5 0.5 0.12667 1 0.0
Sr1 Sr+2 0.25 0.75 0.05247 1 0.0
O5 O-2 0.5 0 0.12667 1 0.0
F1 F-1 0.25 0.25 0.2168 1 0.0
O1 O-2 0.25 0.25 0.04138 1 0.0
O2 O-2 0 0 0.12667 1 0.0
Sr2 Sr+2 0.25 0.75 0.18891 1 0.0
